data_9010158
loop_
_publ_author_name
'Capitani, G. C.'
'Di Pierro, S.'
'Tempesta, G.'

_publ_section_title
;
 The 6H-SiC structure model: Further refinement from SCXRD data from a
 terrestrial moissanite
;
_journal_name_full 'American Mineralogist'
_journal_page_first 403
_journal_page_last 407
_journal_paper_doi 10.2138/am.2007.2346
_journal_volume 92
_journal_year 2007
_chemical_compound_source '150 km NW from Izmir, Turkey'
_chemical_formula_sum 'C Si'
_chemical_name_mineral Moissanite
_space_group_IT_number 186
_symmetry_space_group_name_Hall 'P 6c -2c'
_symmetry_space_group_name_H-M 'P 63 m c'
_cell_angle_alpha 90
_cell_angle_beta 90
_cell_angle_gamma 120
_cell_length_a 3.0810
_cell_length_b 3.0810
_cell_length_c 15.1248
_cell_formula_units_Z 6
_cell_volume 124.338
_database_code_amcsd 0004279
_exptl_crystal_density_diffrn 3.213
_cod_original_formula_sum 'Si C'
_cod_database_code 9010158

loop_
_space_group_symop_operation_xyz
x,y,z
-x,-x+y,1/2+z
x-y,x,1/2+z
-y,-x,z
-y,x-y,z
x-y,-y,1/2+z
-x,-y,1/2+z
x,x-y,z
-x+y,-x,z
y,x,1/2+z
y,-x+y,1/2+z
-x+y,y,z

loop_
_atom_site_aniso_label
_atom_site_aniso_U_11
_atom_site_aniso_U_22
_atom_site_aniso_U_33
_atom_site_aniso_U_12
_atom_site_aniso_U_13
_atom_site_aniso_U_23
Si1 0.00500 0.00500 0.00500 0.00200 0.00000 0.00000
Si2 0.00500 0.00500 0.00500 0.00200 0.00000 0.00000
Si3 0.00500 0.00500 0.00600 0.00200 0.00000 0.00000
C1 0.00600 0.00600 0.00400 0.00300 0.00000 0.00000
C2 0.00500 0.00500 0.00500 0.00200 0.00000 0.00000
C3 0.00500 0.00500 0.00500 0.00300 0.00000 0.00000

loop_
_atom_site_label
_atom_site_fract_x
_atom_site_fract_y
_atom_site_fract_z
_atom_site_U_iso_or_equiv
Si1 0.00000 0.00000 0.00000 0.00500
Si2 0.33333 0.66667 0.16640 0.00500
Si3 0.66667 0.33333 0.33290 0.00500
C1 0.33333 0.66667 0.04120 0.00500
C2 0.66667 0.33333 0.20800 0.00500
C3 0.00000 0.00000 0.37460 0.00500

loop_
_cod_related_entry_id
_cod_related_entry_database
_cod_related_entry_code
1 AMCSD 0004279
